data_7057486
loop_
_publ_author_name
'Kumar, K. Shiva'
'Ramulu, Meesa Siddi'
'Kumar, N. Praveen'

_publ_section_title
;
 Unexpected C--N bond formation via Smiles rearrangement: one pot
 synthesis of N-arylated coumarin/pyran derivatives
;
_journal_issue 14
_journal_name_full 'New Journal of Chemistry'
_journal_page_first 11276
_journal_paper_doi 10.1039/C8NJ02109K
_journal_volume 42
_journal_year 2018
_chemical_formula_moiety 'C11 H11 N O3'
_chemical_formula_sum 'C11 H11 N O3'
_chemical_formula_weight 205.21
_space_group_crystal_system triclinic
_space_group_IT_number 2
_space_group_name_Hall '-P 1'
_space_group_name_H-M_alt 'P -1'
_symmetry_space_group_name_Hall '-P 1'
_symmetry_space_group_name_H-M 'P -1'
_atom_sites_solution_hydrogens geom
_audit_creation_method SHELXL-2014
_audit_update_record
;
2018-02-21 deposited with the CCDC.
2018-06-04 downloaded from the CCDC.
;
_cell_angle_alpha 63.646(2)
_cell_angle_beta 69.490(2)
_cell_angle_gamma 73.138(2)
_cell_formula_units_Z 2
_cell_length_a 8.0084(3)
_cell_length_b 8.1626(3)
_cell_length_c 8.5962(3)
_cell_measurement_reflns_used 3584
_cell_measurement_temperature 296(2)
_cell_measurement_theta_max 28.21
_cell_measurement_theta_min 2.74
_cell_volume 465.51(3)
_computing_cell_refinement 'APEX2/SAINT (Bruker, 2004)'
_computing_data_collection 'APEX2 (Bruker, 2004)'
_computing_data_reduction 'SAINT/XPREP (Bruker, 2004)'
_computing_molecular_graphics 'ORTEP3 (Farrugia, 1997) and Mercury (Bruno et al., 2002)'
_computing_publication_material 'SHELXL-2014 (Sheldrick, 2014)'
_computing_structure_refinement 'SHELXL-2014 (Sheldrick, 2014)'
_computing_structure_solution 'SHELXL-2014 (Sheldrick, 2014)'
_diffrn_ambient_temperature 296(2)
_diffrn_detector_area_resol_mean 0
_diffrn_measured_fraction_theta_full 0.991
_diffrn_measured_fraction_theta_max 0.990
_diffrn_measurement_device_type 'Bruker KAPPA APEX-II CCD'
_diffrn_measurement_method '\f and \w scans'
_diffrn_radiation_type MoK\a
_diffrn_radiation_wavelength 0.71073
_diffrn_reflns_av_R_equivalents 0.0751
_diffrn_reflns_av_unetI/netI 0.0434
_diffrn_reflns_Laue_measured_fraction_full 0.991
_diffrn_reflns_Laue_measured_fraction_max 0.990
_diffrn_reflns_limit_h_max 9
_diffrn_reflns_limit_h_min -9
_diffrn_reflns_limit_k_max 10
_diffrn_reflns_limit_k_min -10
_diffrn_reflns_limit_l_max 10
_diffrn_reflns_limit_l_min -10
_diffrn_reflns_number 7164
_diffrn_reflns_point_group_measured_fraction_full 0.991
_diffrn_reflns_point_group_measured_fraction_max 0.990
_diffrn_reflns_theta_full 25.242
_diffrn_reflns_theta_max 25.999
_diffrn_reflns_theta_min 2.737
_diffrn_source 'sealed tube'
_exptl_absorpt_coefficient_mu 0.108
_exptl_absorpt_correction_T_max 0.9872
_exptl_absorpt_correction_T_min 0.9788
_exptl_absorpt_correction_type multi-scan
_exptl_absorpt_process_details SADABS
_exptl_crystal_colour colourless
_exptl_crystal_density_diffrn 1.464
_exptl_crystal_density_meas 1.463
_exptl_crystal_density_method NONE
_exptl_crystal_description block
_exptl_crystal_F_000 216
_exptl_crystal_size_max 0.200
_exptl_crystal_size_mid 0.150
_exptl_crystal_size_min 0.120
_refine_diff_density_max 0.154
_refine_diff_density_min -0.192
_refine_diff_density_rms 0.050
_refine_ls_extinction_method none
_refine_ls_goodness_of_fit_ref 1.066
_refine_ls_hydrogen_treatment constr
_refine_ls_matrix_type full
_refine_ls_number_parameters 137
_refine_ls_number_reflns 1801
_refine_ls_number_restraints 0
_refine_ls_restrained_S_all 1.066
_refine_ls_R_factor_all 0.0484
_refine_ls_R_factor_gt 0.0374
_refine_ls_shift/su_max 0.000
_refine_ls_shift/su_mean 0.000
_refine_ls_structure_factor_coef Fsqd
_refine_ls_weighting_details 'w=1/[\s^2^(Fo^2^)+(0.0505P)^2^+0.0413P] where P=(Fo^2^+2Fc^2^)/3'
_refine_ls_weighting_scheme calc
_refine_ls_wR_factor_gt 0.0976
_refine_ls_wR_factor_ref 0.1044
_reflns_Friedel_coverage 0.000
_reflns_number_gt 1440
_reflns_number_total 1801
_reflns_threshold_expression 'I > 2\s(I)'
_cod_data_source_file c8nj02109k2.cif
_cod_data_source_block shelx
_cod_depositor_comments 'Adding full bibliography for 7057486.cif.'
_cod_database_code 7057486
_shelx_space_group_comment
;
The symmetry employed for this shelxl refinement is uniquely defined
by the following loop, which should always be used as a source of
symmetry information in preference to the above space-group names.
They are only intended as comments.
;
_shelx_estimated_absorpt_t_min 0.979
_shelx_estimated_absorpt_t_max 0.987
_shelxl_version_number 2014-3

loop_
_space_group_symop_operation_xyz
'x, y, z'
'-x, -y, -z'

loop_
_atom_site_label
_atom_site_type_symbol
_atom_site_fract_x
_atom_site_fract_y
_atom_site_fract_z
_atom_site_U_iso_or_equiv
_atom_site_adp_type
_atom_site_occupancy
_atom_site_site_symmetry_order
_atom_site_calc_flag
_atom_site_refinement_flags_posn
_atom_site_refinement_flags_adp
C1 C 0.86503(15) 0.01284(17) 0.36835(16) 0.0301(3) Uani 1 1 d . .
C2 C 0.89510(17) 0.16881(18) 0.21490(17) 0.0353(3) Uani 1 1 d . .
H2 H 0.9970 0.1615 0.1220 0.042 Uiso 1 1 calc R U
C3 C 0.77854(18) 0.33935(19) 0.19187(18) 0.0379(3) Uani 1 1 d . .
C4 C 0.60293(17) 0.20242(17) 0.49369(17) 0.0333(3) Uani 1 1 d . .
C5 C 0.45710(18) 0.2325(2) 0.62886(19) 0.0407(3) Uani 1 1 d . .
H5 H 0.3872 0.3492 0.6103 0.049 Uiso 1 1 calc R U
C6 C 0.41689(18) 0.0882(2) 0.79027(19) 0.0435(4) Uani 1 1 d . .
H6 H 0.3183 0.1069 0.8816 0.052 Uiso 1 1 calc R U
C7 C 0.52140(18) -0.0847(2) 0.81885(19) 0.0425(3) Uani 1 1 d . .
H7 H 0.4931 -0.1819 0.9290 0.051 Uiso 1 1 calc R U
C8 C 0.66723(17) -0.11319(18) 0.68456(18) 0.0365(3) Uani 1 1 d . .
H8 H 0.7375 -0.2299 0.7049 0.044 Uiso 1 1 calc R U
C9 C 0.71137(15) 0.03094(17) 0.51766(17) 0.0300(3) Uani 1 1 d . .
C10 C 1.11684(16) -0.18624(18) 0.24164(18) 0.0357(3) Uani 1 1 d . .
H10A H 1.2160 -0.1282 0.2228 0.043 Uiso 1 1 calc R U
H10B H 1.0786 -0.1307 0.1313 0.043 Uiso 1 1 calc R U
C11 C 1.18056(18) -0.38982(19) 0.28490(19) 0.0433(4) Uani 1 1 d . .
H11A H 1.2914 -0.4072 0.1959 0.052 Uiso 1 1 calc R U
H11B H 1.2074 -0.4469 0.4011 0.052 Uiso 1 1 calc R U
N1 N 0.96767(13) -0.15264(14) 0.38562(14) 0.0341(3) Uani 1 1 d . .
H1 H 0.9442 -0.2438 0.4871 0.041 Uiso 1 1 calc R U
O1 O 0.78928(15) 0.48098(13) 0.05625(14) 0.0542(3) Uani 1 1 d . .
O2 O 0.63432(12) 0.35290(12) 0.33409(12) 0.0420(3) Uani 1 1 d . .
O3 O 1.05094(13) -0.47982(13) 0.28832(13) 0.0490(3) Uani 1 1 d . .
H3 H 1.0667 -0.4766 0.1875 0.074 Uiso 1 1 calc R U

loop_
_atom_site_aniso_label
_atom_site_aniso_U_11
_atom_site_aniso_U_22
_atom_site_aniso_U_33
_atom_site_aniso_U_23
_atom_site_aniso_U_13
_atom_site_aniso_U_12
C1 0.0317(6) 0.0335(7) 0.0301(7) -0.0142(6) -0.0094(5) -0.0074(5)
C2 0.0380(7) 0.0362(7) 0.0308(7) -0.0145(6) -0.0047(5) -0.0073(5)
C3 0.0477(8) 0.0347(7) 0.0310(7) -0.0116(6) -0.0089(6) -0.0092(6)
C4 0.0370(7) 0.0329(7) 0.0327(7) -0.0131(6) -0.0105(5) -0.0066(5)
C5 0.0364(7) 0.0437(8) 0.0443(8) -0.0227(7) -0.0104(6) -0.0001(5)
C6 0.0341(7) 0.0592(9) 0.0385(8) -0.0255(7) 0.0009(6) -0.0107(6)
C7 0.0471(8) 0.0464(8) 0.0314(7) -0.0119(6) -0.0025(6) -0.0179(6)
C8 0.0405(7) 0.0337(7) 0.0352(7) -0.0134(6) -0.0074(6) -0.0086(5)
C9 0.0315(6) 0.0335(7) 0.0300(7) -0.0148(6) -0.0071(5) -0.0088(5)
C10 0.0361(7) 0.0386(7) 0.0318(7) -0.0153(6) -0.0045(5) -0.0073(5)
C11 0.0417(7) 0.0414(8) 0.0372(8) -0.0159(7) -0.0044(6) 0.0014(6)
N1 0.0380(6) 0.0307(6) 0.0284(6) -0.0103(5) -0.0045(4) -0.0046(4)
O1 0.0732(7) 0.0354(6) 0.0372(6) -0.0061(5) -0.0085(5) -0.0050(5)
O2 0.0489(6) 0.0320(5) 0.0366(6) -0.0120(4) -0.0079(4) -0.0004(4)
O3 0.0641(7) 0.0396(6) 0.0391(6) -0.0170(5) -0.0004(5) -0.0151(5)

loop_
_atom_type_symbol
_atom_type_description
_atom_type_scat_dispersion_real
_atom_type_scat_dispersion_imag
_atom_type_scat_source
C C 0.0033 0.0016 'International Tables Vol C Tables 4.2.6.8 and 6.1.1.4'
H H 0.0000 0.0000 'International Tables Vol C Tables 4.2.6.8 and 6.1.1.4'
N N 0.0061 0.0033 'International Tables Vol C Tables 4.2.6.8 and 6.1.1.4'
O O 0.0106 0.0060 'International Tables Vol C Tables 4.2.6.8 and 6.1.1.4'

loop_
_geom_angle_atom_site_label_1
_geom_angle_atom_site_label_2
_geom_angle_atom_site_label_3
_geom_angle
N1 C1 C2 123.08(11)
N1 C1 C9 119.33(11)
C2 C1 C9 117.58(11)
C1 C2 C3 122.91(12)
C1 C2 H2 118.5
C3 C2 H2 118.5
O1 C3 O2 114.66(12)
O1 C3 C2 127.00(13)
O2 C3 C2 118.34(12)
O2 C4 C5 116.09(11)
O2 C4 C9 122.00(11)
C5 C4 C9 121.92(12)
C6 C5 C4 119.13(13)
C6 C5 H5 120.4
C4 C5 H5 120.4
C5 C6 C7 120.58(12)
C5 C6 H6 119.7
C7 C6 H6 119.7
C8 C7 C6 119.99(13)
C8 C7 H7 120.0
C6 C7 H7 120.0
C7 C8 C9 120.87(12)
C7 C8 H8 119.6
C9 C8 H8 119.6
C4 C9 C8 117.50(12)
C4 C9 C1 118.16(11)
C8 C9 C1 124.34(11)
N1 C10 C11 111.27(11)
N1 C10 H10A 109.4
C11 C10 H10A 109.4
N1 C10 H10B 109.4
C11 C10 H10B 109.4
H10A C10 H10B 108.0
O3 C11 C10 112.63(11)
O3 C11 H11A 109.1
C10 C11 H11A 109.1
O3 C11 H11B 109.1
C10 C11 H11B 109.1
H11A C11 H11B 107.8
C1 N1 C10 123.28(11)
C1 N1 H1 118.4
C10 N1 H1 118.4
C4 O2 C3 120.87(10)
C11 O3 H3 109.5

loop_
_geom_bond_atom_site_label_1
_geom_bond_atom_site_label_2
_geom_bond_distance
C1 N1 1.3362(15)
C1 C2 1.3723(18)
C1 C9 1.4627(16)
C2 C3 1.4069(18)
C2 H2 0.9300
C3 O1 1.2222(16)
C3 O2 1.3774(15)
C4 O2 1.3768(16)
C4 C5 1.3821(18)
C4 C9 1.3856(18)
C5 C6 1.368(2)
C5 H5 0.9300
C6 C7 1.380(2)
C6 H6 0.9300
C7 C8 1.3736(18)
C7 H7 0.9300
C8 C9 1.3981(18)
C8 H8 0.9300
C10 N1 1.4524(15)
C10 C11 1.5009(18)
C10 H10A 0.9700
C10 H10B 0.9700
C11 O3 1.4213(17)
C11 H11A 0.9700
C11 H11B 0.9700
N1 H1 0.8600
O3 H3 0.8200
